data_7048229
loop_
_publ_author_name
'Carmona-Negr\'on, Jos\'e A'
'Santana, Alberto'
'Rheingold, Arnold L.'
'Mel\'endez, Enrique'

_publ_section_title
;
 Synthesis, structure, docking and cytotoxic studies of ferrocene-hormone
 conjugates for hormone-dependent breast cancer application.
;
_journal_issue 18
_journal_name_full 'Dalton transactions (Cambridge, England : 2003)'
_journal_page_first 5952
_journal_page_last 5964
_journal_paper_doi 10.1039/c8dt01856a
_journal_volume 48
_journal_year 2019
_chemical_formula_sum 'C29 H32 Fe O3'
_chemical_formula_weight 484.39
_chemical_name_common E2FeA
_space_group_crystal_system monoclinic
_space_group_IT_number 5
_space_group_name_Hall 'C 2y'
_space_group_name_H-M_alt 'C 1 2 1'
_symmetry_space_group_name_Hall 'C 2y'
_symmetry_space_group_name_H-M 'C 1 2 1'
_atom_sites_solution_hydrogens geom
_audit_creation_method SHELXL-2013
_audit_update_record
;
2018-05-08 deposited with the CCDC.
2018-11-22 downloaded from the CCDC.
;
_cell_angle_alpha 90
_cell_angle_beta 98.921(3)
_cell_angle_gamma 90
_cell_formula_units_Z 4
_cell_length_a 10.3874(9)
_cell_length_b 11.2015(9)
_cell_length_c 20.3224(17)
_cell_measurement_reflns_used 5544
_cell_measurement_temperature 100(2)
_cell_measurement_theta_max 27.87
_cell_measurement_theta_min 2.77
_cell_volume 2336.0(3)
_computing_cell_refinement 'Bruker SAINT'
_computing_data_collection 'Bruker APEX2'
_computing_data_reduction 'Bruker SAINT'
_computing_molecular_graphics 'Bruker SHELXTL'
_computing_publication_material 'Bruker SHELXTL'
_computing_structure_refinement 'SHELXL-2013 (Sheldrick, 2013)'
_computing_structure_solution 'SHELXS-97 (Sheldrick 2008)'
_diffrn_ambient_temperature 100(2)
_diffrn_measured_fraction_theta_full 0.997
_diffrn_measured_fraction_theta_max 0.997
_diffrn_measurement_device_type 'Bruker APEX-II CCD'
_diffrn_measurement_method '\f and \w scans'
_diffrn_radiation_type MoK\a
_diffrn_radiation_wavelength 0.71073
_diffrn_reflns_av_R_equivalents 0.0385
_diffrn_reflns_av_unetI/netI 0.0609
_diffrn_reflns_Laue_measured_fraction_full 0.997
_diffrn_reflns_Laue_measured_fraction_max 0.997
_diffrn_reflns_limit_h_max 13
_diffrn_reflns_limit_h_min -12
_diffrn_reflns_limit_k_max 14
_diffrn_reflns_limit_k_min -14
_diffrn_reflns_limit_l_max 27
_diffrn_reflns_limit_l_min -27
_diffrn_reflns_number 12871
_diffrn_reflns_point_group_measured_fraction_full 0.995
_diffrn_reflns_point_group_measured_fraction_max 0.995
_diffrn_reflns_theta_full 25.000
_diffrn_reflns_theta_max 28.327
_diffrn_reflns_theta_min 1.014
_exptl_absorpt_coefficient_mu 0.675
_exptl_absorpt_correction_T_max 0.917
_exptl_absorpt_correction_T_min 0.830
_exptl_absorpt_correction_type multi-scan
_exptl_absorpt_process_details SADABS
_exptl_crystal_colour orange
_exptl_crystal_density_diffrn 1.377
_exptl_crystal_description plate
_exptl_crystal_F_000 1024
_exptl_crystal_size_max 0.280
_exptl_crystal_size_mid 0.230
_exptl_crystal_size_min 0.080
_refine_diff_density_max 1.417
_refine_diff_density_min -0.919
_refine_diff_density_rms 0.101
_refine_ls_abs_structure_details
; 
 Flack x determined using 2243 quotients [(I+)-(I-)]/[(I+)+(I-)] 
 (Parsons and Flack (2004), Acta Cryst. A60, s61). 
;
_refine_ls_abs_structure_Flack 0.067(9)
_refine_ls_extinction_method none
_refine_ls_goodness_of_fit_ref 1.114
_refine_ls_hydrogen_treatment constr
_refine_ls_matrix_type full
_refine_ls_number_parameters 299
_refine_ls_number_reflns 5790
_refine_ls_number_restraints 1
_refine_ls_restrained_S_all 1.114
_refine_ls_R_factor_all 0.0634
_refine_ls_R_factor_gt 0.0579
_refine_ls_shift/su_max 0.001
_refine_ls_shift/su_mean 0.000
_refine_ls_structure_factor_coef Fsqd
_refine_ls_weighting_details 'w=1/[\s^2^(Fo^2^)+(0.0700P)^2^+6.9000P] where P=(Fo^2^+2Fc^2^)/3'
_refine_ls_weighting_scheme calc
_refine_ls_wR_factor_gt 0.1511
_refine_ls_wR_factor_ref 0.1577
_reflns_Friedel_coverage 0.901
_reflns_Friedel_fraction_full 0.993
_reflns_Friedel_fraction_max 0.991
_reflns_number_gt 5292
_reflns_number_total 5790
_reflns_threshold_expression 'I > 2\s(I)'
_cod_data_source_file c8dt01856a2.cif
_cod_data_source_block emel15
_cod_depositor_comments 'Adding full bibliography for 7048224--7048229.cif.'
_cod_database_code 7048229
_shelx_space_group_comment
; 
The symmetry employed for this shelxl refinement is uniquely defined 
by the following loop, which should always be used as a source of 
symmetry information in preference to the above space-group names. 
They are only intended as comments. 
;
_shelx_estimated_absorpt_t_min 0.834
_shelx_estimated_absorpt_t_max 0.948
_shelxl_version_number 2013-3

loop_
_space_group_symop_operation_xyz
'x, y, z'
'-x, y, -z'
'x+1/2, y+1/2, z'
'-x+1/2, y+1/2, -z'

loop_
_atom_site_label
_atom_site_type_symbol
_atom_site_fract_x
_atom_site_fract_y
_atom_site_fract_z
_atom_site_U_iso_or_equiv
_atom_site_adp_type
_atom_site_occupancy
_atom_site_site_symmetry_order
_atom_site_calc_flag
_atom_site_refinement_flags_posn
_atom_site_refinement_flags_adp
Fe1 Fe 0.21532(7) 0.49406(8) 0.58556(4) 0.0170(2) Uani 1 1 d . .
O1 O 0.4637(5) 0.3691(4) 0.7176(2) 0.0270(10) Uani 1 1 d . .
C1 C 0.0545(6) 0.3921(5) 0.5934(3) 0.0208(12) Uani 1 1 d . .
H1A H -0.0257 0.3869 0.5593 0.025 Uiso 1 1 calc R U
C2 C 0.1641(8) 0.3193(6) 0.5960(3) 0.0311(15) Uani 1 1 d . .
H2A H 0.1757 0.2525 0.5648 0.037 Uiso 1 1 calc R U
C3 C 0.2586(7) 0.3594(6) 0.6512(3) 0.0272(14) Uani 1 1 d . .
C4 C 0.2038(6) 0.4576(5) 0.6821(3) 0.0193(12) Uani 1 1 d . .
H4A H 0.2465 0.5034 0.7218 0.023 Uiso 1 1 calc R U
C5 C 0.0760(6) 0.4767(5) 0.6466(3) 0.0210(12) Uani 1 1 d . .
H5A H 0.0137 0.5400 0.6562 0.025 Uiso 1 1 calc R U
C6 C 0.1800(7) 0.5942(6) 0.5008(3) 0.0281(14) Uani 1 1 d . .
H6A H 0.0962 0.5959 0.4691 0.034 Uiso 1 1 calc R U
C7 C 0.2836(6) 0.5173(8) 0.4968(3) 0.0343(19) Uani 1 1 d . .
H7A H 0.2878 0.4550 0.4620 0.041 Uiso 1 1 calc R U
C8 C 0.3839(7) 0.5439(9) 0.5524(4) 0.047(2) Uani 1 1 d . .
H8A H 0.4703 0.5033 0.5630 0.056 Uiso 1 1 calc R U
C9 C 0.3378(8) 0.6387(8) 0.5893(4) 0.041(2) Uani 1 1 d . .
H9A H 0.3860 0.6763 0.6306 0.049 Uiso 1 1 calc R U
C10 C 0.2110(8) 0.6685(6) 0.5578(4) 0.0347(17) Uani 1 1 d . .
H10A H 0.1539 0.7319 0.5725 0.042 Uiso 1 1 calc R U
C11 C 0.3914(9) 0.3101(7) 0.6667(4) 0.043(2) Uani 1 1 d . .
C12 C 0.5900(7) 0.3241(6) 0.7383(3) 0.0250(13) Uani 1 1 d . .
C13 C 0.6072(7) 0.2319(6) 0.7842(3) 0.0237(14) Uani 1 1 d . .
H13A H 0.5341 0.1987 0.8005 0.028 Uiso 1 1 calc R U
C14 C 0.7322(6) 0.1877(5) 0.8064(3) 0.0193(11) Uani 1 1 d . .
C15 C 0.7458(6) 0.0857(6) 0.8569(3) 0.0226(12) Uani 1 1 d . .
H15A H 0.7357 0.1180 0.9012 0.027 Uiso 1 1 calc R U
H15B H 0.6748 0.0275 0.8438 0.027 Uiso 1 1 calc R U
C16 C 0.8760(5) 0.0216(4) 0.8623(3) 0.0180(12) Uani 1 1 d . .
H16A H 0.8763 -0.0301 0.8228 0.022 Uiso 1 1 calc R U
H16B H 0.8880 -0.0299 0.9023 0.022 Uiso 1 1 calc R U
C17 C 0.9882(6) 0.1102(5) 0.8669(3) 0.0175(11) Uani 1 1 d . .
H17A H 0.9829 0.1661 0.9047 0.021 Uiso 1 1 calc R U
C18 C 1.1220(6) 0.0506(5) 0.8775(3) 0.0169(11) Uani 1 1 d . .
H18A H 1.1281 0.0037 0.8363 0.020 Uiso 1 1 calc R U
C19 C 1.1583(6) -0.0353(5) 0.9365(3) 0.0232(13) Uani 1 1 d . .
H19A H 1.1191 -0.1151 0.9264 0.028 Uiso 1 1 calc R U
H19B H 1.1294 -0.0038 0.9773 0.028 Uiso 1 1 calc R U
C20 C 1.3093(6) -0.0411(6) 0.9445(3) 0.0264(14) Uani 1 1 d . .
H20A H 1.3483 -0.0260 0.9913 0.032 Uiso 1 1 calc R U
H20B H 1.3378 -0.1207 0.9313 0.032 Uiso 1 1 calc R U
C21 C 1.3516(6) 0.0561(6) 0.8987(3) 0.0270(14) Uani 1 1 d . .
H21A H 1.3628 0.0176 0.8555 0.032 Uiso 1 1 calc R U
C22 C 1.2353(6) 0.1414(5) 0.8853(3) 0.0220(12) Uani 1 1 d . .
C23 C 1.2230(6) 0.2135(6) 0.8204(3) 0.0281(14) Uani 1 1 d . .
H23A H 1.2909 0.2762 0.8249 0.034 Uiso 1 1 calc R U
H23B H 1.2377 0.1600 0.7835 0.034 Uiso 1 1 calc R U
C24 C 1.0883(7) 0.2719(6) 0.8034(4) 0.0301(16) Uani 1 1 d . .
H24A H 1.0796 0.3342 0.8370 0.036 Uiso 1 1 calc R U
H24B H 1.0819 0.3114 0.7595 0.036 Uiso 1 1 calc R U
C25 C 0.9763(6) 0.1832(5) 0.8016(3) 0.0205(12) Uani 1 1 d . .
H25A H 0.9872 0.1245 0.7658 0.025 Uiso 1 1 calc R U
C26 C 0.8407(6) 0.2371(5) 0.7820(3) 0.0211(12) Uani 1 1 d . .
C27 C 0.8198(7) 0.3326(6) 0.7372(3) 0.0268(13) Uani 1 1 d . .
H27A H 0.8924 0.3690 0.7220 0.032 Uiso 1 1 calc R U
C28 C 0.6941(7) 0.3756(6) 0.7142(3) 0.0264(13) Uani 1 1 d . .
H28A H 0.6808 0.4388 0.6827 0.032 Uiso 1 1 calc R U
C29 C 1.2358(7) 0.2248(6) 0.9457(4) 0.0319(15) Uani 1 1 d . .
H29A H 1.3058 0.2838 0.9466 0.048 Uiso 1 1 calc R U
H29B H 1.2502 0.1777 0.9868 0.048 Uiso 1 1 calc R U
H29C H 1.1518 0.2660 0.9421 0.048 Uiso 1 1 calc R U
O2 O 0.4343(8) 0.2305(8) 0.6377(4) 0.092(4) Uani 1 1 d . .
O3 O 1.4732(5) 0.1092(5) 0.9263(3) 0.0460(15) Uani 1 1 d . .
H3A H 1.4822 0.1061 0.9681 0.069 Uiso 1 1 calc R U

loop_
_atom_site_aniso_label
_atom_site_aniso_U_11
_atom_site_aniso_U_22
_atom_site_aniso_U_33
_atom_site_aniso_U_23
_atom_site_aniso_U_13
_atom_site_aniso_U_12
Fe1 0.0146(3) 0.0235(4) 0.0134(3) 0.0023(4) 0.0040(2) 0.0037(4)
O1 0.034(2) 0.027(2) 0.019(2) -0.0045(18) 0.0003(18) 0.0150(19)
C1 0.027(3) 0.018(3) 0.019(3) 0.005(2) 0.008(2) -0.003(2)
C2 0.053(4) 0.018(3) 0.022(3) -0.003(3) 0.002(3) 0.005(3)
C3 0.043(4) 0.019(3) 0.018(3) -0.001(2) 0.000(3) 0.018(3)
C4 0.030(3) 0.014(3) 0.014(3) 0.0035(19) 0.005(2) 0.005(2)
C5 0.028(3) 0.018(3) 0.020(3) 0.004(2) 0.012(2) 0.000(2)
C6 0.033(3) 0.037(4) 0.015(3) 0.011(3) 0.003(3) -0.010(3)
C7 0.029(3) 0.061(6) 0.015(3) -0.002(3) 0.009(2) -0.009(3)
C8 0.017(3) 0.096(7) 0.029(4) 0.010(4) 0.012(3) -0.001(3)
C9 0.040(4) 0.060(5) 0.025(4) 0.001(3) 0.008(3) -0.028(4)
C10 0.050(4) 0.022(3) 0.031(4) 0.010(3) 0.006(3) -0.014(3)
C11 0.060(5) 0.036(4) 0.026(4) -0.012(3) -0.016(3) 0.035(4)
C12 0.037(3) 0.021(3) 0.017(3) -0.005(2) 0.003(3) 0.011(3)
C13 0.034(4) 0.022(3) 0.016(3) -0.003(2) 0.008(3) 0.006(3)
C14 0.026(3) 0.017(3) 0.014(3) -0.002(2) 0.003(2) 0.001(2)
C15 0.025(3) 0.023(3) 0.021(3) 0.000(2) 0.004(2) 0.002(2)
C16 0.022(2) 0.013(3) 0.019(3) 0.0010(19) 0.002(2) -0.0014(18)
C17 0.025(3) 0.014(2) 0.013(3) -0.001(2) 0.001(2) -0.005(2)
C18 0.022(3) 0.015(2) 0.014(3) -0.001(2) 0.003(2) -0.005(2)
C19 0.023(3) 0.022(3) 0.024(3) 0.007(2) 0.002(2) -0.004(2)
C20 0.026(3) 0.025(3) 0.026(3) 0.007(2) -0.002(2) -0.001(2)
C21 0.022(3) 0.040(4) 0.018(3) 0.003(3) 0.000(2) -0.008(3)
C22 0.026(3) 0.023(3) 0.015(3) 0.006(2) -0.002(2) -0.007(2)
C23 0.027(3) 0.033(4) 0.023(3) 0.008(3) 0.001(3) -0.015(3)
C24 0.032(4) 0.027(3) 0.029(4) 0.012(3) -0.003(3) -0.013(3)
C25 0.028(3) 0.019(3) 0.015(3) 0.002(2) 0.002(2) -0.004(2)
C26 0.029(3) 0.019(3) 0.013(3) -0.001(2) -0.004(2) 0.001(2)
C27 0.037(4) 0.020(3) 0.023(3) 0.005(2) 0.001(3) -0.002(2)
C28 0.040(4) 0.020(3) 0.019(3) 0.000(2) 0.003(3) 0.004(3)
C29 0.040(4) 0.024(3) 0.027(3) -0.001(3) -0.008(3) -0.008(3)
O2 0.096(6) 0.098(6) 0.060(4) -0.059(4) -0.052(4) 0.082(5)
O3 0.033(3) 0.052(3) 0.046(3) 0.020(3) -0.016(2) -0.013(2)

loop_
_atom_type_symbol
_atom_type_description
_atom_type_scat_dispersion_real
_atom_type_scat_dispersion_imag
_atom_type_scat_source
C C 0.0033 0.0016 'International Tables Vol C Tables 4.2.6.8 and 6.1.1.4'
H H 0.0000 0.0000 'International Tables Vol C Tables 4.2.6.8 and 6.1.1.4'
O O 0.0106 0.0060 'International Tables Vol C Tables 4.2.6.8 and 6.1.1.4'
Fe Fe 0.3463 0.8444 'International Tables Vol C Tables 4.2.6.8 and 6.1.1.4'

loop_
_geom_angle_atom_site_label_1
_geom_angle_atom_site_label_2
_geom_angle_atom_site_label_3
_geom_angle
C3 Fe1 C4 41.4(2)
C3 Fe1 C10 153.5(3)
C4 Fe1 C10 117.4(3)
C3 Fe1 C6 164.0(3)
C4 Fe1 C6 154.0(3)
C10 Fe1 C6 40.9(3)
C3 Fe1 C2 41.5(3)
C4 Fe1 C2 69.6(3)
C10 Fe1 C2 162.3(3)
C6 Fe1 C2 126.7(3)
C3 Fe1 C8 107.9(3)
C4 Fe1 C8 123.7(3)
C10 Fe1 C8 68.3(4)
C6 Fe1 C8 67.9(3)
C2 Fe1 C8 122.9(4)
C3 Fe1 C1 68.4(3)
C4 Fe1 C1 69.0(3)
C10 Fe1 C1 125.0(3)
C6 Fe1 C1 109.3(3)
C2 Fe1 C1 39.8(3)
C8 Fe1 C1 157.8(3)
C3 Fe1 C7 127.1(3)
C4 Fe1 C7 163.0(3)
C10 Fe1 C7 68.3(3)
C6 Fe1 C7 39.7(3)
C2 Fe1 C7 110.0(3)
C8 Fe1 C7 41.2(3)
C1 Fe1 C7 122.4(3)
C3 Fe1 C9 119.5(3)
C4 Fe1 C9 104.6(3)
C10 Fe1 C9 40.4(3)
C6 Fe1 C9 68.1(3)
C2 Fe1 C9 156.8(3)
C8 Fe1 C9 40.7(4)
C1 Fe1 C9 160.7(3)
C7 Fe1 C9 68.7(3)
C3 Fe1 C5 68.6(3)
C4 Fe1 C5 40.9(2)
C10 Fe1 C5 105.7(3)
C6 Fe1 C5 120.7(3)
C2 Fe1 C5 68.2(3)
C8 Fe1 C5 160.3(3)
C1 Fe1 C5 40.7(2)
C7 Fe1 C5 155.9(3)
C9 Fe1 C5 122.8(3)
C11 O1 C12 115.7(5)
C2 C1 C5 109.2(6)
C2 C1 Fe1 70.0(4)
C5 C1 Fe1 69.9(3)
C1 C2 C3 107.5(6)
C1 C2 Fe1 70.2(4)
C3 C2 Fe1 68.1(4)
C4 C3 C2 108.2(6)
C4 C3 C11 128.2(6)
C2 C3 C11 123.4(6)
C4 C3 Fe1 69.6(3)
C2 C3 Fe1 70.4(4)
C11 C3 Fe1 121.8(6)
C5 C4 C3 107.2(5)
C5 C4 Fe1 70.7(3)
C3 C4 Fe1 69.0(3)
C4 C5 C1 107.9(5)
C4 C5 Fe1 68.4(3)
C1 C5 Fe1 69.4(3)
C7 C6 C10 109.3(6)
C7 C6 Fe1 70.6(4)
C10 C6 Fe1 69.2(4)
C6 C7 C8 107.3(7)
C6 C7 Fe1 69.7(3)
C8 C7 Fe1 69.2(4)
C9 C8 C7 107.8(7)
C9 C8 Fe1 69.8(4)
C7 C8 Fe1 69.6(4)
C10 C9 C8 107.7(7)
C10 C9 Fe1 69.0(4)
C8 C9 Fe1 69.5(5)
C9 C10 C6 107.9(7)
C9 C10 Fe1 70.6(4)
C6 C10 Fe1 69.9(4)
O2 C11 O1 122.5(7)
O2 C11 C3 125.7(7)
O1 C11 C3 111.7(6)
C28 C12 C13 121.6(6)
C28 C12 O1 119.3(6)
C13 C12 O1 119.0(6)
C12 C13 C14 119.9(6)
C13 C14 C26 119.9(5)
C13 C14 C15 117.8(5)
C26 C14 C15 122.2(5)
C16 C15 C14 113.0(5)
C15 C16 C17 111.1(4)
C16 C17 C18 113.3(4)
C16 C17 C25 109.5(5)
C18 C17 C25 107.6(5)
C17 C18 C19 119.5(5)
C17 C18 C22 112.9(5)
C19 C18 C22 104.0(5)
C18 C19 C20 103.2(5)
C21 C20 C19 106.6(5)
O3 C21 C22 115.8(6)
O3 C21 C20 112.0(5)
C22 C21 C20 104.9(5)
C21 C22 C23 116.0(5)
C21 C22 C29 109.3(5)
C23 C22 C29 110.8(5)
C21 C22 C18 100.1(5)
C23 C22 C18 107.4(5)
C29 C22 C18 112.9(5)
C24 C23 C22 111.6(5)
C25 C24 C23 113.2(6)
C24 C25 C26 114.7(5)
C24 C25 C17 111.4(5)
C26 C25 C17 112.4(5)
C27 C26 C14 118.4(6)
C27 C26 C25 121.0(6)
C14 C26 C25 120.5(5)
C26 C27 C28 121.4(6)
C12 C28 C27 118.6(6)

loop_
_geom_bond_atom_site_label_1
_geom_bond_atom_site_label_2
_geom_bond_distance
Fe1 C3 2.017(6)
Fe1 C4 2.025(6)
Fe1 C10 2.032(7)
Fe1 C6 2.041(6)
Fe1 C2 2.048(7)
Fe1 C8 2.049(7)
Fe1 C1 2.050(6)
Fe1 C7 2.054(6)
Fe1 C9 2.054(7)
Fe1 C5 2.056(5)
O1 C11 1.354(9)
O1 C12 1.408(8)
C1 C2 1.395(9)
C1 C5 1.429(9)
C2 C3 1.442(10)
C3 C4 1.428(8)
C3 C11 1.474(10)
C4 C5 1.425(8)
C6 C7 1.391(11)
C6 C10 1.423(10)
C7 C8 1.443(10)
C8 C9 1.425(13)
C9 C10 1.412(12)
C11 O2 1.192(9)
C12 C28 1.380(10)
C12 C13 1.384(9)
C13 C14 1.399(9)
C14 C26 1.413(9)
C14 C15 1.526(8)
C15 C16 1.520(8)
C16 C17 1.522(7)
C17 C18 1.527(8)
C17 C25 1.546(8)
C18 C19 1.538(8)
C18 C22 1.544(8)
C19 C20 1.553(9)
C20 C21 1.539(9)
C21 O3 1.430(8)
C21 C22 1.532(9)
C22 C23 1.535(8)
C22 C29 1.543(9)
C23 C24 1.534(10)
C24 C25 1.526(9)
C25 C26 1.527(9)
C26 C27 1.400(9)
C27 C28 1.402(10)
